data_4316216
loop_
_publ_author_name
'Araminta E. W. Ledger'
'Aitor Moreno'
'Charles E. Ellul'
'Mary F. Mahon'
'Paul S. Pregosin'
'Michael K. Whittlesey'
'Jonathan M. J. Williams'

_publ_section_title
;
 Pincer Phosphine Complexes of Ruthenium: Formation of Ru(P-O-P)(PPh3)HCl
 (P-O-P = xantphos, DPEphos, (Ph2PCH2CH2)2O) and Ru(dppf)(PPh3)HCl and
 Characterization of Cationic Dioxygen, Dihydrogen, Dinitrogen, and Arene
 Coordinated Phosphine Products
;
_journal_name_full 'Inorganic Chemistry'
_journal_page_first 7244
_journal_page_last 7256
_journal_paper_doi 10.1021/ic100438d
_journal_volume 49
_journal_year 2010
_chemical_formula_sum 'C69 H60 Cl O P3 Ru'
_chemical_formula_weight 1134.60
_chemical_name_systematic
;
 ?
;
_space_group_IT_number 14
_symmetry_cell_setting monoclinic
_symmetry_space_group_name_Hall '-P 2yn'
_symmetry_space_group_name_H-M 'P 1 21/n 1'
_atom_sites_solution_hydrogens geom
_atom_sites_solution_primary direct
_atom_sites_solution_secondary difmap
_audit_creation_method SHELXL-97
_cell_angle_alpha 90.00
_cell_angle_beta 96.471(1)
_cell_angle_gamma 90.00
_cell_formula_units_Z 4
_cell_length_a 13.3340(1)
_cell_length_b 30.1610(3)
_cell_length_c 14.0980(2)
_cell_measurement_reflns_used 68299
_cell_measurement_temperature 150(2)
_cell_measurement_theta_max 30.034
_cell_measurement_theta_min 2.910
_cell_volume 5633.63(11)
_computing_cell_refinement 'HKL Scalepack (Otwinowski & Minor 1997)'
_computing_data_collection 'Collect (Bruker AXS BV, 1997-2004)'
_computing_data_reduction 'Denzo & Scalepack (Otwinowski & Minor, 1997)'
_computing_molecular_graphics 'ORTEX (P.McArdle, 1995)'
_computing_publication_material 'SHELXL-97/2 (Sheldrick,1997)'
_computing_structure_refinement 'SHELXL-97 (Sheldrick, 1997)'
_computing_structure_solution 'SHELXS-97 (Sheldrick, 1990)'
_diffrn_ambient_temperature 150(2)
_diffrn_measured_fraction_theta_full 0.990
_diffrn_measured_fraction_theta_max 0.990
_diffrn_measurement_device_type '95mm CCD camera on \k-goniostat'
_diffrn_measurement_method CCD
_diffrn_radiation_monochromator graphite
_diffrn_radiation_source 'fine-focus sealed tube'
_diffrn_radiation_type MoK\a
_diffrn_radiation_wavelength 0.71073
_diffrn_reflns_av_R_equivalents 0.1263
_diffrn_reflns_av_sigmaI/netI 0.1329
_diffrn_reflns_limit_h_max 18
_diffrn_reflns_limit_h_min -18
_diffrn_reflns_limit_k_max 42
_diffrn_reflns_limit_k_min -42
_diffrn_reflns_limit_l_max 19
_diffrn_reflns_limit_l_min -19
_diffrn_reflns_number 70022
_diffrn_reflns_theta_full 30.07
_diffrn_reflns_theta_max 30.07
_diffrn_reflns_theta_min 3.52
_exptl_absorpt_coefficient_mu 0.455
_exptl_absorpt_correction_T_max 0.90
_exptl_absorpt_correction_T_min 0.78
_exptl_absorpt_correction_type multi-scan
_exptl_absorpt_process_details
;
multi-scan from symmetry-related measurements 
 Sortav (Blessing 1995)
;
_exptl_crystal_colour Orange
_exptl_crystal_density_diffrn 1.338
_exptl_crystal_density_method 'not measured'
_exptl_crystal_description Block
_exptl_crystal_F_000 2352
_exptl_crystal_size_max 0.45
_exptl_crystal_size_mid 0.40
_exptl_crystal_size_min 0.25
_refine_diff_density_max 1.471
_refine_diff_density_min -0.540
_refine_diff_density_rms 0.110
_refine_ls_extinction_method none
_refine_ls_goodness_of_fit_ref 1.004
_refine_ls_hydrogen_treatment mixed
_refine_ls_matrix_type full
_refine_ls_number_parameters 682
_refine_ls_number_reflns 16368
_refine_ls_number_restraints 4
_refine_ls_restrained_S_all 1.004
_refine_ls_R_factor_all 0.1363
_refine_ls_R_factor_gt 0.0564
_refine_ls_shift/su_max 0.001
_refine_ls_shift/su_mean 0.000
_refine_ls_structure_factor_coef Fsqd
_refine_ls_weighting_details 'calc w=1/[\s^2^(Fo^2^)+(0.0534P)^2^+0.0000P] where P=(Fo^2^+2Fc^2^)/3'
_refine_ls_weighting_scheme calc
_refine_ls_wR_factor_gt 0.1048
_refine_ls_wR_factor_ref 0.1295
_reflns_number_gt 9135
_reflns_number_total 16368
_reflns_threshold_expression >2sigma(I)
_cod_data_source_file ic100438d_si_001_1.cif
_cod_data_source_block k08mkw10
_cod_depositor_comments
;
The following automatic conversions were performed:

'_symmetry_cell_setting' value 'Monoclinic' changed to 'monoclinic'
according to the built-in table from CIF Core dictionary named
'cif_core.dic' version 2.4.1 from
2010-06-29.

'_exptl_absorpt_correction_type' value 'Multi-Scan'
changed to 'multi-scan' according to the built-in table from CIF Core
dictionary named 'cif_core.dic' version 2.4.1 from 2010-06-29.

Automatic conversion script
Id: cif_fix_values 1646 2011-03-28 12:23:43Z adriana 
;
_cod_original_cell_volume 5633.62(11)
_cod_database_code 4316216

loop_
_symmetry_equiv_pos_as_xyz
'x, y, z'
'-x+1/2, y+1/2, -z+1/2'
'-x, -y, -z'
'x-1/2, -y-1/2, z-1/2'

loop_
_atom_site_label
_atom_site_type_symbol
_atom_site_fract_x
_atom_site_fract_y
_atom_site_fract_z
_atom_site_U_iso_or_equiv
_atom_site_adp_type
_atom_site_occupancy
_atom_site_symmetry_multiplicity
_atom_site_calc_flag
_atom_site_refinement_flags
_atom_site_disorder_assembly
_atom_site_disorder_group
Ru1 Ru 0.263914(18) 0.126366(8) 0.053933(17) 0.01700(7) Uani 1 1 d D . .
Cl1 Cl 0.26148(6) 0.04359(2) 0.07791(6) 0.02619(18) Uani 1 1 d . . .
P1 P 0.32002(6) 0.14759(3) 0.20776(6) 0.01902(18) Uani 1 1 d . . .
P2 P 0.27080(6) 0.11800(3) -0.10779(6) 0.01981(18) Uani 1 1 d . . .
P3 P 0.10057(6) 0.14162(3) 0.05494(6) 0.01846(17) Uani 1 1 d . . .
O1 O 0.43041(14) 0.11534(7) 0.05042(14) 0.0226(5) Uani 1 1 d . . .
C1 C 0.3956(2) 0.09225(10) -0.1107(2) 0.0238(7) Uani 1 1 d . . .
C2 C 0.4241(3) 0.07063(12) -0.1894(2) 0.0344(9) Uani 1 1 d . . .
H2 H 0.3765 0.0665 -0.2441 0.041 Uiso 1 1 calc R . .
C3 C 0.5215(3) 0.05490(13) -0.1895(3) 0.0419(10) Uani 1 1 d . . .
H3 H 0.5398 0.0393 -0.2436 0.050 Uiso 1 1 calc R . .
C4 C 0.5923(3) 0.06168(12) -0.1115(3) 0.0365(9) Uani 1 1 d . . .
H4 H 0.6594 0.0514 -0.1129 0.044 Uiso 1 1 calc R . .
C5 C 0.5659(2) 0.08371(10) -0.0300(2) 0.0261(7) Uani 1 1 d . . .
C7 C 0.6010(2) 0.11792(10) 0.1313(2) 0.0255(7) Uani 1 1 d . . .
C8 C 0.6639(2) 0.13128(11) 0.2126(2) 0.0298(8) Uani 1 1 d . . .
H8 H 0.7345 0.1259 0.2158 0.036 Uiso 1 1 calc R . .
C9 C 0.6256(2) 0.15209(11) 0.2882(2) 0.0313(8) Uani 1 1 d . . .
H9 H 0.6698 0.1616 0.3419 0.038 Uiso 1 1 calc R . .
C10 C 0.5230(2) 0.15891(11) 0.2853(2) 0.0270(7) Uani 1 1 d . . .
H10 H 0.4965 0.1727 0.3378 0.032 Uiso 1 1 calc R . .
C11 C 0.4577(2) 0.14574(10) 0.2058(2) 0.0207(7) Uani 1 1 d . . .
C12 C 0.4992(2) 0.12658(10) 0.1301(2) 0.0205(6) Uani 1 1 d . . .
C13 C 0.4665(2) 0.09674(10) -0.0309(2) 0.0219(7) Uani 1 1 d . . .
C14 C 0.6469(3) 0.09316(12) 0.0527(3) 0.0348(9) Uani 1 1 d . . .
C15 C 0.7302(3) 0.12306(13) 0.0161(3) 0.0503(11) Uani 1 1 d . . .
H15A H 0.7583 0.1081 -0.0367 0.075 Uiso 1 1 calc R . .
H15B H 0.7839 0.1284 0.0682 0.075 Uiso 1 1 calc R . .
H15C H 0.7005 0.1514 -0.0062 0.075 Uiso 1 1 calc R . .
C16 C 0.6923(3) 0.05013(13) 0.0919(3) 0.0583(12) Uani 1 1 d . . .
H16A H 0.6399 0.0322 0.1167 0.087 Uiso 1 1 calc R . .
H16B H 0.7460 0.0564 0.1434 0.087 Uiso 1 1 calc R . .
H16C H 0.7204 0.0339 0.0408 0.087 Uiso 1 1 calc R . .
C17 C 0.3150(2) 0.11525(10) 0.3189(2) 0.0227(7) Uani 1 1 d . . .
C18 C 0.3289(2) 0.06946(11) 0.3131(2) 0.0302(8) Uani 1 1 d . . .
H18 H 0.3392 0.0563 0.2538 0.036 Uiso 1 1 calc R . .
C19 C 0.3278(3) 0.04314(12) 0.3937(3) 0.0420(10) Uani 1 1 d . . .
H19 H 0.3370 0.0120 0.3894 0.050 Uiso 1 1 calc R . .
C20 C 0.3133(3) 0.06231(13) 0.4808(3) 0.0461(10) Uani 1 1 d . . .
H20 H 0.3125 0.0443 0.5359 0.055 Uiso 1 1 calc R . .
C21 C 0.3003(3) 0.10711(13) 0.4872(3) 0.0424(10) Uani 1 1 d . . .
H21 H 0.2909 0.1201 0.5469 0.051 Uiso 1 1 calc R . .
C22 C 0.3007(2) 0.13360(11) 0.4069(2) 0.0306(8) Uani 1 1 d . . .
H22 H 0.2911 0.1647 0.4120 0.037 Uiso 1 1 calc R . .
C23 C 0.2935(2) 0.20411(10) 0.2450(2) 0.0226(7) Uani 1 1 d . . .
C24 C 0.3552(3) 0.23956(10) 0.2261(2) 0.0290(8) Uani 1 1 d . . .
H24 H 0.4156 0.2341 0.1982 0.035 Uiso 1 1 calc R . .
C25 C 0.3294(3) 0.28265(11) 0.2474(2) 0.0409(10) Uani 1 1 d . . .
H25 H 0.3731 0.3064 0.2357 0.049 Uiso 1 1 calc R . .
C26 C 0.2408(3) 0.29113(12) 0.2857(3) 0.0452(10) Uani 1 1 d . . .
H26 H 0.2230 0.3207 0.2999 0.054 Uiso 1 1 calc R . .
C27 C 0.1777(3) 0.25634(13) 0.3033(3) 0.0397(10) Uani 1 1 d . . .
H27 H 0.1165 0.2621 0.3296 0.048 Uiso 1 1 calc R . .
C28 C 0.2033(2) 0.21323(12) 0.2828(2) 0.0308(8) Uani 1 1 d . . .
H28 H 0.1592 0.1896 0.2945 0.037 Uiso 1 1 calc R . .
C29 C 0.1927(2) 0.08329(10) -0.1943(2) 0.0227(7) Uani 1 1 d . . .
C30 C 0.1688(2) 0.09579(11) -0.2898(2) 0.0279(8) Uani 1 1 d . . .
H30 H 0.1900 0.1238 -0.3112 0.033 Uiso 1 1 calc R . .
C31 C 0.1142(3) 0.06724(11) -0.3529(2) 0.0325(8) Uani 1 1 d . . .
H31 H 0.0990 0.0756 -0.4179 0.039 Uiso 1 1 calc R . .
C32 C 0.0818(3) 0.02701(11) -0.3227(2) 0.0316(8) Uani 1 1 d . . .
H32 H 0.0435 0.0079 -0.3665 0.038 Uiso 1 1 calc R . .
C33 C 0.1049(2) 0.01422(11) -0.2283(2) 0.0294(8) Uani 1 1 d . . .
H33 H 0.0833 -0.0138 -0.2076 0.035 Uiso 1 1 calc R . .
C34 C 0.1595(2) 0.04231(10) -0.1645(2) 0.0246(7) Uani 1 1 d . . .
H34 H 0.1745 0.0336 -0.0997 0.030 Uiso 1 1 calc R . .
C35 C 0.2823(2) 0.16945(10) -0.1753(2) 0.0239(7) Uani 1 1 d . . .
C36 C 0.3650(3) 0.18003(11) -0.2226(2) 0.0320(8) Uani 1 1 d . . .
H36 H 0.4201 0.1600 -0.2215 0.038 Uiso 1 1 calc R . .
C37 C 0.3674(3) 0.22023(12) -0.2719(2) 0.0389(9) Uani 1 1 d . . .
H37 H 0.4248 0.2276 -0.3029 0.047 Uiso 1 1 calc R . .
C38 C 0.2875(3) 0.24912(12) -0.2757(3) 0.0428(10) Uani 1 1 d . . .
H38 H 0.2890 0.2761 -0.3103 0.051 Uiso 1 1 calc R . .
C39 C 0.2048(3) 0.23866(12) -0.2289(3) 0.0380(9) Uani 1 1 d . . .
H39 H 0.1492 0.2585 -0.2315 0.046 Uiso 1 1 calc R . .
C40 C 0.2028(2) 0.19971(10) -0.1789(2) 0.0282(8) Uani 1 1 d . . .
H40 H 0.1462 0.1932 -0.1459 0.034 Uiso 1 1 calc R . .
C41 C 0.0136(2) 0.10899(10) -0.0286(2) 0.0188(6) Uani 1 1 d . . .
C42 C -0.0193(2) 0.06774(10) -0.0020(2) 0.0229(7) Uani 1 1 d . . .
H42 H 0.0011 0.0570 0.0605 0.027 Uiso 1 1 calc R . .
C43 C -0.0817(2) 0.04174(11) -0.0654(2) 0.0295(8) Uani 1 1 d . . .
H43 H -0.1040 0.0136 -0.0458 0.035 Uiso 1 1 calc R . .
C44 C -0.1112(2) 0.05685(11) -0.1569(2) 0.0306(8) Uani 1 1 d . . .
H44 H -0.1539 0.0392 -0.2003 0.037 Uiso 1 1 calc R . .
C45 C -0.0784(2) 0.09769(11) -0.1847(2) 0.0288(8) Uani 1 1 d . . .
H45 H -0.0988 0.1082 -0.2474 0.035 Uiso 1 1 calc R . .
C46 C -0.0159(2) 0.12348(10) -0.1216(2) 0.0259(7) Uani 1 1 d . . .
H46 H 0.0072 0.1513 -0.1419 0.031 Uiso 1 1 calc R . .
C47 C 0.0549(2) 0.19890(10) 0.0314(2) 0.0217(7) Uani 1 1 d . . .
C48 C -0.0455(2) 0.20863(10) 0.0009(2) 0.0253(7) Uani 1 1 d . . .
H48 H -0.0923 0.1851 -0.0127 0.030 Uiso 1 1 calc R . .
C49 C -0.0787(3) 0.25219(11) -0.0101(2) 0.0294(8) Uani 1 1 d . . .
H49 H -0.1473 0.2582 -0.0321 0.035 Uiso 1 1 calc R . .
C50 C -0.0119(3) 0.28686(11) 0.0109(2) 0.0290(8) Uani 1 1 d . . .
H50 H -0.0349 0.3167 0.0054 0.035 Uiso 1 1 calc R . .
C51 C 0.0881(3) 0.27776(10) 0.0400(2) 0.0280(8) Uani 1 1 d . . .
H51 H 0.1346 0.3014 0.0532 0.034 Uiso 1 1 calc R . .
C52 C 0.1212(2) 0.23437(10) 0.0502(2) 0.0239(7) Uani 1 1 d . . .
H52 H 0.1904 0.2286 0.0703 0.029 Uiso 1 1 calc R . .
C53 C 0.0496(2) 0.12931(10) 0.1693(2) 0.0217(7) Uani 1 1 d . . .
C54 C 0.0880(2) 0.09273(10) 0.2212(2) 0.0244(7) Uani 1 1 d . . .
H54 H 0.1372 0.0745 0.1967 0.029 Uiso 1 1 calc R . .
C55 C 0.0553(3) 0.08269(11) 0.3083(2) 0.0322(8) Uani 1 1 d . . .
H55 H 0.0815 0.0574 0.3430 0.039 Uiso 1 1 calc R . .
C56 C -0.0155(3) 0.10918(13) 0.3453(2) 0.0367(9) Uani 1 1 d . . .
H56 H -0.0373 0.1024 0.4055 0.044 Uiso 1 1 calc R . .
C57 C -0.0541(3) 0.14538(13) 0.2945(2) 0.0361(9) Uani 1 1 d . . .
H57 H -0.1029 0.1635 0.3197 0.043 Uiso 1 1 calc R . .
C58 C -0.0224(2) 0.15562(11) 0.2065(2) 0.0292(8) Uani 1 1 d . . .
H58 H -0.0498 0.1806 0.1717 0.035 Uiso 1 1 calc R . .
C59 C 0.3902(4) 0.30655(19) 0.0158(3) 0.0740(15) Uani 1 1 d . . .
H59 H 0.3304 0.3239 0.0093 0.089 Uiso 1 1 calc R . .
C60 C 0.3896(5) 0.2626(2) -0.0158(3) 0.0757(17) Uani 1 1 d . . .
H60 H 0.3283 0.2502 -0.0451 0.091 Uiso 1 1 calc R . .
C61 C 0.4749(5) 0.23698(19) -0.0058(3) 0.0776(17) Uani 1 1 d . . .
H61 H 0.4720 0.2070 -0.0263 0.093 Uiso 1 1 calc R . .
C62 C 0.5656(5) 0.2550(2) 0.0347(3) 0.0856(17) Uani 1 1 d . . .
H62 H 0.6254 0.2376 0.0417 0.103 Uiso 1 1 calc R . .
C63 C 0.5679(5) 0.2987(2) 0.0645(4) 0.0808(17) Uani 1 1 d . . .
H63 H 0.6303 0.3113 0.0904 0.097 Uiso 1 1 calc R . .
C64 C 0.4828(5) 0.32423(17) 0.0577(3) 0.0752(16) Uani 1 1 d . . .
H64 H 0.4858 0.3538 0.0812 0.090 Uiso 1 1 calc R . .
C65 C 0.4058(5) -0.0767(2) 0.5233(5) 0.093(2) Uani 1 1 d D . .
H65 H 0.4729 -0.0789 0.5539 0.111 Uiso 1 1 calc R . .
C66 C 0.3842(4) -0.09175(16) 0.4345(5) 0.0779(16) Uani 1 1 d D . .
H66 H 0.4358 -0.1049 0.4027 0.093 Uiso 1 1 calc R . .
C67 C 0.2917(4) -0.08848(16) 0.3902(4) 0.0757(15) Uani 1 1 d D . .
H67 H 0.2786 -0.0993 0.3267 0.091 Uiso 1 1 calc R . .
C68 C 0.2158(4) -0.07051(17) 0.4317(4) 0.0801(17) Uani 1 1 d D . .
H68 H 0.1504 -0.0685 0.3975 0.096 Uiso 1 1 calc R . .
C69 C 0.2329(5) -0.05509(16) 0.5233(5) 0.0817(17) Uani 1 1 d D . .
H69 H 0.1794 -0.0427 0.5538 0.098 Uiso 1 1 calc R . .
C70 C 0.3308(7) -0.0578(2) 0.5718(4) 0.099(2) Uani 1 1 d D . .
H70 H 0.3454 -0.0472 0.6353 0.119 Uiso 1 1 calc R . .
H1 H 0.298(2) 0.1769(5) 0.031(2) 0.040(10) Uiso 1 1 d D . .

loop_
_atom_site_aniso_label
_atom_site_aniso_U_11
_atom_site_aniso_U_22
_atom_site_aniso_U_33
_atom_site_aniso_U_23
_atom_site_aniso_U_13
_atom_site_aniso_U_12
Ru1 0.01594(12) 0.01572(12) 0.01911(13) -0.00068(11) 0.00098(9) 0.00002(10)
Cl1 0.0326(5) 0.0155(4) 0.0297(5) -0.0009(3) -0.0002(4) -0.0020(3)
P1 0.0186(4) 0.0180(4) 0.0203(4) -0.0015(3) 0.0013(3) -0.0009(3)
P2 0.0192(4) 0.0210(4) 0.0191(4) -0.0013(3) 0.0016(3) 0.0002(3)
P3 0.0173(4) 0.0168(4) 0.0212(4) 0.0000(3) 0.0015(3) -0.0004(3)
O1 0.0147(11) 0.0319(13) 0.0210(12) -0.0051(9) 0.0013(9) 0.0021(9)
C1 0.0238(17) 0.0230(17) 0.0244(18) -0.0045(14) 0.0013(14) 0.0028(14)
C2 0.033(2) 0.042(2) 0.028(2) -0.0111(17) 0.0032(16) 0.0042(17)
C3 0.038(2) 0.058(3) 0.030(2) -0.0161(19) 0.0080(18) 0.0117(19)
C4 0.0248(19) 0.043(2) 0.042(2) -0.0065(18) 0.0064(17) 0.0120(17)
C5 0.0211(17) 0.0258(18) 0.032(2) -0.0037(14) 0.0064(15) 0.0035(14)
C7 0.0210(17) 0.0295(19) 0.0256(18) -0.0002(14) 0.0003(14) 0.0009(14)
C8 0.0175(16) 0.036(2) 0.035(2) 0.0025(16) -0.0017(14) -0.0004(15)
C9 0.0260(19) 0.035(2) 0.031(2) -0.0013(16) -0.0068(15) -0.0061(16)
C10 0.0255(18) 0.0309(19) 0.0234(18) -0.0002(15) -0.0021(14) -0.0024(15)
C11 0.0201(16) 0.0215(16) 0.0198(17) -0.0020(13) -0.0011(13) -0.0028(13)
C12 0.0173(15) 0.0231(16) 0.0203(16) 0.0034(14) -0.0010(12) -0.0004(13)
C13 0.0251(17) 0.0182(16) 0.0234(17) -0.0014(13) 0.0073(14) 0.0003(13)
C14 0.0251(18) 0.042(2) 0.036(2) -0.0060(17) -0.0015(16) 0.0072(16)
C15 0.036(2) 0.059(3) 0.058(3) -0.011(2) 0.012(2) -0.010(2)
C16 0.068(3) 0.052(3) 0.051(3) -0.006(2) -0.013(2) 0.035(2)
C17 0.0183(16) 0.0290(18) 0.0199(17) -0.0016(13) -0.0014(13) -0.0033(13)
C18 0.035(2) 0.0315(19) 0.0236(19) 0.0014(15) 0.0002(15) 0.0029(16)
C19 0.060(3) 0.023(2) 0.041(2) 0.0073(17) -0.001(2) -0.0042(18)
C20 0.061(3) 0.045(3) 0.032(2) 0.0143(19) 0.002(2) -0.010(2)
C21 0.060(3) 0.045(2) 0.024(2) -0.0017(18) 0.0135(18) -0.014(2)
C22 0.036(2) 0.0285(19) 0.0278(19) -0.0026(15) 0.0068(15) -0.0084(15)
C23 0.0260(18) 0.0233(17) 0.0170(16) -0.0049(13) -0.0034(13) 0.0006(14)
C24 0.042(2) 0.0225(18) 0.0217(18) -0.0022(14) -0.0016(15) 0.0004(16)
C25 0.067(3) 0.0214(19) 0.032(2) -0.0008(16) -0.005(2) -0.0046(18)
C26 0.069(3) 0.027(2) 0.036(2) -0.0122(17) -0.008(2) 0.014(2)
C27 0.043(2) 0.040(2) 0.034(2) -0.0124(18) -0.0031(18) 0.0198(19)
C28 0.0285(19) 0.035(2) 0.0277(19) -0.0105(16) -0.0021(15) 0.0050(16)
C29 0.0203(16) 0.0231(17) 0.0249(18) -0.0024(13) 0.0032(14) 0.0045(13)
C30 0.037(2) 0.0248(18) 0.0222(18) -0.0017(14) 0.0043(15) -0.0018(15)
C31 0.039(2) 0.034(2) 0.0230(19) -0.0022(16) -0.0016(16) 0.0002(17)
C32 0.033(2) 0.0300(19) 0.030(2) -0.0103(16) -0.0039(16) -0.0041(16)
C33 0.0299(19) 0.0209(17) 0.037(2) -0.0048(15) -0.0005(16) -0.0013(15)
C34 0.0289(18) 0.0208(17) 0.0230(18) 0.0002(14) -0.0015(14) 0.0044(14)
C35 0.0279(18) 0.0244(17) 0.0186(17) -0.0036(13) -0.0005(14) -0.0051(14)
C36 0.038(2) 0.034(2) 0.0250(19) -0.0007(15) 0.0071(16) -0.0034(16)
C37 0.041(2) 0.042(2) 0.034(2) 0.0058(18) 0.0064(18) -0.0129(19)
C38 0.057(3) 0.034(2) 0.035(2) 0.0158(17) -0.0050(19) -0.014(2)
C39 0.038(2) 0.030(2) 0.044(2) 0.0053(17) -0.0017(18) 0.0026(17)
C40 0.033(2) 0.0217(18) 0.031(2) 0.0012(14) 0.0053(15) -0.0035(15)
C41 0.0149(15) 0.0178(15) 0.0238(17) -0.0016(13) 0.0026(13) 0.0001(12)
C42 0.0193(16) 0.0215(16) 0.0274(18) -0.0003(14) 0.0007(14) 0.0013(13)
C43 0.0245(18) 0.0225(18) 0.042(2) -0.0025(16) 0.0068(16) -0.0015(14)
C44 0.0230(18) 0.0286(19) 0.038(2) -0.0088(16) -0.0057(16) 0.0005(15)
C45 0.0296(19) 0.0302(19) 0.0246(19) -0.0018(15) -0.0055(15) 0.0005(15)
C46 0.0254(17) 0.0232(17) 0.0289(19) -0.0009(15) 0.0018(14) -0.0009(14)
C47 0.0251(17) 0.0204(16) 0.0196(17) 0.0007(13) 0.0025(13) 0.0017(13)
C48 0.0242(18) 0.0234(17) 0.0277(19) 0.0002(14) 0.0004(14) 0.0008(14)
C49 0.0279(19) 0.0280(19) 0.031(2) 0.0000(15) -0.0021(15) 0.0105(15)
C50 0.040(2) 0.0186(17) 0.0279(19) 0.0004(14) 0.0033(16) 0.0099(15)
C51 0.036(2) 0.0191(17) 0.0278(19) 0.0008(14) 0.0005(15) -0.0015(15)
C52 0.0231(17) 0.0227(17) 0.0256(18) 0.0012(14) 0.0014(14) 0.0008(14)
C53 0.0182(16) 0.0236(17) 0.0230(17) -0.0021(14) 0.0007(13) -0.0058(14)
C54 0.0217(17) 0.0265(18) 0.0248(18) -0.0007(14) 0.0020(14) -0.0016(14)
C55 0.033(2) 0.033(2) 0.031(2) 0.0076(16) 0.0049(16) -0.0063(16)
C56 0.034(2) 0.052(2) 0.0248(19) 0.0016(18) 0.0074(16) -0.0110(19)
C57 0.0240(19) 0.052(2) 0.033(2) -0.0097(19) 0.0077(16) 0.0000(17)
C58 0.0253(18) 0.033(2) 0.029(2) -0.0001(15) 0.0024(15) 0.0050(15)
C59 0.089(4) 0.089(4) 0.042(3) 0.019(3) 0.000(3) -0.035(3)
C60 0.101(5) 0.090(4) 0.032(3) 0.006(3) -0.005(3) -0.063(4)
C61 0.117(5) 0.073(4) 0.041(3) -0.005(3) -0.002(3) -0.041(4)
C62 0.105(5) 0.096(5) 0.052(3) -0.005(3) -0.012(3) -0.030(4)
C63 0.091(4) 0.080(4) 0.064(4) -0.004(3) -0.021(3) -0.048(4)
C64 0.118(5) 0.058(3) 0.044(3) 0.012(2) -0.014(3) -0.036(3)
C65 0.086(5) 0.097(5) 0.084(5) 0.045(4) -0.039(4) -0.021(4)
C66 0.061(4) 0.062(4) 0.108(5) 0.030(3) 0.001(3) 0.007(3)
C67 0.065(3) 0.071(4) 0.088(4) -0.017(3) -0.005(3) 0.000(3)
C68 0.052(3) 0.077(4) 0.111(5) -0.035(3) 0.009(3) -0.007(3)
C69 0.109(5) 0.048(3) 0.096(5) -0.002(3) 0.047(4) -0.024(3)
C70 0.181(8) 0.071(4) 0.041(3) 0.017(3) -0.008(4) -0.044(5)

loop_
_atom_type_symbol
_atom_type_description
_atom_type_scat_dispersion_real
_atom_type_scat_dispersion_imag
_atom_type_scat_source
C C 0.0033 0.0016 'International Tables Vol C Tables 4.2.6.8 and 6.1.1.4'
H H 0.0000 0.0000 'International Tables Vol C Tables 4.2.6.8 and 6.1.1.4'
O O 0.0106 0.0060 'International Tables Vol C Tables 4.2.6.8 and 6.1.1.4'
Ru Ru -1.2594 0.8363 'International Tables Vol C Tables 4.2.6.8 and 6.1.1.4'
P P 0.1023 0.0942 'International Tables Vol C Tables 4.2.6.8 and 6.1.1.4'
Cl Cl 0.1484 0.1585 'International Tables Vol C Tables 4.2.6.8 and 6.1.1.4'

loop_
_geom_angle_atom_site_label_1
_geom_angle_atom_site_label_2
_geom_angle_atom_site_label_3
_geom_angle
_geom_angle_site_symmetry_1
_geom_angle_site_symmetry_3
_geom_angle_publ_flag
P3 Ru1 O1 176.46(6) . . ?
P3 Ru1 P1 98.66(3) . . ?
O1 Ru1 P1 81.10(5) . . ?
P3 Ru1 P2 100.18(3) . . ?
O1 Ru1 P2 79.21(5) . . ?
P1 Ru1 P2 156.39(3) . . ?
P3 Ru1 Cl1 100.16(3) . . ?
O1 Ru1 Cl1 83.35(6) . . ?
P1 Ru1 Cl1 99.02(3) . . ?
P2 Ru1 Cl1 91.53(3) . . ?
C23 P1 C11 104.93(14) . . ?
C23 P1 C17 102.79(14) . . ?
C11 P1 C17 97.38(14) . . ?
C23 P1 Ru1 118.44(10) . . ?
C11 P1 Ru1 101.29(10) . . ?
C17 P1 Ru1 127.64(10) . . ?
C35 P2 C29 102.18(14) . . ?
C35 P2 C1 102.52(14) . . ?
C29 P2 C1 101.01(14) . . ?
C35 P2 Ru1 115.80(10) . . ?
C29 P2 Ru1 129.45(10) . . ?
C1 P2 Ru1 101.82(10) . . ?
C41 P3 C47 102.33(14) . . ?
C41 P3 C53 100.54(13) . . ?
C47 P3 C53 101.41(14) . . ?
C41 P3 Ru1 115.52(9) . . ?
C47 P3 Ru1 119.60(10) . . ?
C53 P3 Ru1 114.72(10) . . ?
C13 O1 C12 119.6(2) . . ?
C13 O1 Ru1 120.31(17) . . ?
C12 O1 Ru1 120.12(16) . . ?
C2 C1 C13 118.2(3) . . ?
C2 C1 P2 123.4(3) . . ?
C13 C1 P2 118.3(2) . . ?
C1 C2 C3 120.5(3) . . ?
C4 C3 C2 120.4(3) . . ?
C3 C4 C5 120.6(3) . . ?
C13 C5 C4 117.1(3) . . ?
C13 C5 C14 123.4(3) . . ?
C4 C5 C14 119.5(3) . . ?
C12 C7 C8 116.9(3) . . ?
C12 C7 C14 124.0(3) . . ?
C8 C7 C14 119.0(3) . . ?
C9 C8 C7 121.5(3) . . ?
C10 C9 C8 119.7(3) . . ?
C9 C10 C11 120.5(3) . . ?
C12 C11 C10 118.1(3) . . ?
C12 C11 P1 120.8(2) . . ?
C10 C11 P1 120.8(2) . . ?
C7 C12 C11 123.2(3) . . ?
C7 C12 O1 121.0(3) . . ?
C11 C12 O1 115.8(2) . . ?
C5 C13 C1 122.9(3) . . ?
C5 C13 O1 121.4(3) . . ?
C1 C13 O1 115.7(3) . . ?
C16 C14 C7 109.5(3) . . ?
C16 C14 C5 109.8(3) . . ?
C7 C14 C5 110.0(3) . . ?
C16 C14 C15 110.2(3) . . ?
C7 C14 C15 108.4(3) . . ?
C5 C14 C15 108.9(3) . . ?
C22 C17 C18 118.5(3) . . ?
C22 C17 P1 124.5(2) . . ?
C18 C17 P1 116.9(2) . . ?
C19 C18 C17 120.3(3) . . ?
C18 C19 C20 120.0(3) . . ?
C21 C20 C19 120.1(3) . . ?
C20 C21 C22 120.3(3) . . ?
C21 C22 C17 120.8(3) . . ?
C24 C23 C28 118.3(3) . . ?
C24 C23 P1 121.6(2) . . ?
C28 C23 P1 119.7(2) . . ?
C25 C24 C23 120.8(3) . . ?
C26 C25 C24 120.2(3) . . ?
C25 C26 C27 119.7(3) . . ?
C28 C27 C26 120.4(3) . . ?
C27 C28 C23 120.5(3) . . ?
C34 C29 C30 118.9(3) . . ?
C34 C29 P2 118.7(2) . . ?
C30 C29 P2 122.3(2) . . ?
C31 C30 C29 119.8(3) . . ?
C32 C31 C30 120.8(3) . . ?
C31 C32 C33 120.0(3) . . ?
C34 C33 C32 119.9(3) . . ?
C33 C34 C29 120.6(3) . . ?
C36 C35 C40 118.3(3) . . ?
C36 C35 P2 124.1(3) . . ?
C40 C35 P2 117.7(2) . . ?
C35 C36 C37 120.0(3) . . ?
C38 C37 C36 120.6(3) . . ?
C37 C38 C39 119.5(3) . . ?
C40 C39 C38 120.2(3) . . ?
C39 C40 C35 121.3(3) . . ?
C42 C41 C46 118.1(3) . . ?
C42 C41 P3 120.2(2) . . ?
C46 C41 P3 121.6(2) . . ?
C41 C42 C43 121.1(3) . . ?
C44 C43 C42 120.0(3) . . ?
C45 C44 C43 119.6(3) . . ?
C44 C45 C46 120.4(3) . . ?
C45 C46 C41 120.8(3) . . ?
C48 C47 C52 117.7(3) . . ?
C48 C47 P3 122.6(2) . . ?
C52 C47 P3 119.6(2) . . ?
C49 C48 C47 121.1(3) . . ?
C50 C49 C48 120.1(3) . . ?
C51 C50 C49 119.4(3) . . ?
C50 C51 C52 120.4(3) . . ?
C51 C52 C47 121.2(3) . . ?
C54 C53 C58 118.8(3) . . ?
C54 C53 P3 117.8(2) . . ?
C58 C53 P3 123.3(2) . . ?
C55 C54 C53 120.5(3) . . ?
C56 C55 C54 120.4(3) . . ?
C57 C56 C55 119.7(3) . . ?
C56 C57 C58 120.5(3) . . ?
C57 C58 C53 120.1(3) . . ?
C60 C59 C64 117.7(5) . . ?
C61 C60 C59 121.8(5) . . ?
C60 C61 C62 119.7(5) . . ?
C63 C62 C61 119.1(6) . . ?
C64 C63 C62 121.8(5) . . ?
C63 C64 C59 119.8(5) . . ?
C66 C65 C70 120.5(6) . . ?
C67 C66 C65 120.7(6) . . ?
C66 C67 C68 122.3(6) . . ?
C67 C68 C69 119.8(5) . . ?
C68 C69 C70 119.1(5) . . ?
C65 C70 C69 117.6(5) . . ?

loop_
_geom_bond_atom_site_label_1
_geom_bond_atom_site_label_2
_geom_bond_distance
_geom_bond_site_symmetry_2
_geom_bond_publ_flag
Ru1 P3 2.2277(8) . ?
Ru1 O1 2.2509(19) . ?
Ru1 P1 2.3037(8) . ?
Ru1 P2 2.3060(8) . ?
Ru1 Cl1 2.5200(8) . ?
P1 C23 1.830(3) . ?
P1 C11 1.840(3) . ?
P1 C17 1.853(3) . ?
P2 C35 1.836(3) . ?
P2 C29 1.839(3) . ?
P2 C1 1.841(3) . ?
P3 C41 1.842(3) . ?
P3 C47 1.849(3) . ?
P3 C53 1.856(3) . ?
O1 C13 1.409(3) . ?
O1 C12 1.409(3) . ?
C1 C2 1.378(4) . ?
C1 C13 1.392(4) . ?
C2 C3 1.383(5) . ?
C3 C4 1.382(5) . ?
C4 C5 1.406(4) . ?
C5 C13 1.382(4) . ?
C5 C14 1.524(5) . ?
C7 C12 1.381(4) . ?
C7 C8 1.400(4) . ?
C7 C14 1.520(4) . ?
C8 C9 1.384(4) . ?
C9 C10 1.380(4) . ?
C10 C11 1.398(4) . ?
C11 C12 1.382(4) . ?
C14 C16 1.510(5) . ?
C14 C15 1.563(5) . ?
C17 C22 1.391(4) . ?
C17 C18 1.397(4) . ?
C18 C19 1.388(4) . ?
C19 C20 1.390(5) . ?
C20 C21 1.367(5) . ?
C21 C22 1.386(5) . ?
C23 C24 1.392(4) . ?
C23 C28 1.397(4) . ?
C24 C25 1.386(4) . ?
C25 C26 1.377(5) . ?
C26 C27 1.384(5) . ?
C27 C28 1.383(5) . ?
C29 C34 1.393(4) . ?
C29 C30 1.399(4) . ?
C30 C31 1.385(4) . ?
C31 C32 1.372(5) . ?
C32 C33 1.386(4) . ?
C33 C34 1.381(4) . ?
C35 C36 1.389(4) . ?
C35 C40 1.395(4) . ?
C36 C37 1.399(4) . ?
C37 C38 1.372(5) . ?
C38 C39 1.384(5) . ?
C39 C40 1.372(4) . ?
C41 C42 1.385(4) . ?
C41 C46 1.395(4) . ?
C42 C43 1.393(4) . ?
C43 C44 1.382(4) . ?
C44 C45 1.379(4) . ?
C45 C46 1.388(4) . ?
C47 C48 1.392(4) . ?
C47 C52 1.394(4) . ?
C48 C49 1.389(4) . ?
C49 C50 1.383(4) . ?
C50 C51 1.378(4) . ?
C51 C52 1.384(4) . ?
C53 C54 1.390(4) . ?
C53 C58 1.393(4) . ?
C54 C55 1.383(4) . ?
C55 C56 1.382(5) . ?
C56 C57 1.374(5) . ?
C57 C58 1.390(4) . ?
C59 C60 1.397(7) . ?
C59 C64 1.412(6) . ?
C60 C61 1.370(7) . ?
C61 C62 1.389(7) . ?
C62 C63 1.382(7) . ?
C63 C64 1.366(7) . ?
C65 C66 1.331(8) . ?
C65 C70 1.396(8) . ?
C66 C67 1.323(6) . ?
C67 C68 1.338(6) . ?
C68 C69 1.368(7) . ?
C69 C70 1.406(8) . ?
